data_1557780
loop_
_publ_author_name
'Valo, Jaana'
'Klinga, Martti'
'Mutikainen, Ilpo'
'Nasakkala, Matti'

_publ_section_title
;
 Crystal Structure and Magnetic Properties of
 Bis(mu-1-diethylamino-2-propanolato)bis(isothiocyanato)dicopper(II)
;
_journal_name_full 'Acta Chemica Scandinavica'
_journal_page_first 248
_journal_page_last 252
_journal_paper_doi 10.3891/acta.chem.scand.49-0248
_journal_volume 49
_journal_year 1995
_chemical_formula_sum 'C8 H16 Cu N2 O S'
_chemical_formula_weight 251.8
_chemical_name_common
;
Bis(mu-1-diethylamino-2-propanolato)bis(isothiocyanato)dicopper(II)
;
_space_group_IT_number 14
_space_group_name_Hall '-P 2ybc'
_space_group_name_H-M_alt 'P 1 21/c 1'
_symmetry_cell_setting monoclinic
_symmetry_Int_Tables_number 14
_symmetry_space_group_name_Hall '-P 2ybc'
_symmetry_space_group_name_H-M 'P 1 21/c 1'
_cell_angle_alpha 90.
_cell_angle_beta 103.67(3)
_cell_angle_gamma 90.
_cell_formula_units_Z 4
_cell_length_a 8.007(2)
_cell_length_b 15.059(3)
_cell_length_c 9.555(2)
_cell_volume 1119.5(5)
_diffrn_ambient_temperature 294
_diffrn_radiation_probe x-ray
_diffrn_radiation_type MoK\a
_diffrn_radiation_wavelength 0.71069
_exptl_absorpt_coefficient_mu 2.103
_exptl_crystal_density_diffrn 1.494
_exptl_crystal_F_000 524
_refine_ls_number_parameters 118
_refine_ls_number_reflns 1976
_refine_ls_R_factor_gt 0.034
_refine_ls_wR_factor_gt 0.035
_cod_data_source_file Acta-Chem-Scand-1995-49-248.cif
_cod_data_source_block 1
_cod_depositor_comments
;
Cell parameters at T = 113 K :
a = 7.993(2)
b = 14.853(3)
c = 9.457(2)
beta = 103.58(3)
;
_cod_original_cell_volume 1119.4(6)
_cod_original_sg_symbol_H-M 'P 21/c'
_cod_database_code 1557780

loop_
_space_group_symop_id
_space_group_symop_operation_xyz
1 x,y,z
2 -x,1/2+y,1/2-z
3 -x,-y,-z
4 x,1/2-y,1/2+z

loop_
_atom_site_label
_atom_site_type_symbol
_atom_site_thermal_displace_type
_atom_site_fract_x
_atom_site_fract_y
_atom_site_fract_z
_atom_site_occupancy
_atom_site_U_iso_or_equiv
_atom_site_calc_flag
_atom_site_refinement_flags
_atom_site_disorder_assembly
_atom_site_disorder_group
Cu Cu Uiso 0.17640(10) 0.52120(10) 0.08290(10) 1.000 0.0390(10) . . . .
S S Uiso 0.74260(10) 0.41620(10) 0.18670(10) 1.000 0.0540(10) . . . .
O O Uiso -0.0393(2) 0.57840(10) 0.0122(2) 1.000 0.0410(10) . . . .
N1 N Uiso 0.4004(3) 0.4672(2) 0.1361(3) 1.000 0.0470(10) . . . .
N2 N Uiso 0.2072(3) 0.6131(2) 0.2457(2) 1.000 0.0440(10) . . . .
C1 C Uiso 0.5421(3) 0.4466(2) 0.1588(3) 1.000 0.0360(10) . . . .
C2 C Uiso -0.0800(3) 0.6495(2) 0.0939(3) 1.000 0.0440(10) . . . .
C3 C Uiso -0.1817(4) 0.7209(2) -0.0005(4) 1.000 0.0660(10) . . . .
C4 C Uiso 0.0884(4) 0.6857(2) 0.1821(3) 1.000 0.0500(10) . . . .
C5 C Uiso 0.3842(4) 0.6487(3) 0.3046(3) 1.000 0.0610(10) . . . .
C6 C Uiso 0.4666(4) 0.6890(3) 0.1936(4) 1.000 0.0710(10) . . . .
C7 C Uiso 0.1439(4) 0.5715(2) 0.3663(3) 1.000 0.0630(10) . . . .
C8 C Uiso 0.2212(5) 0.4847(3) 0.4171(4) 1.000 0.083(2) . . . .

loop_
_atom_type_symbol
_atom_type_description
_atom_type_scat_dispersion_real
_atom_type_scat_dispersion_imag
_atom_type_scat_source
C C 0.0033 0.0016 ' International Tables Vol C Tables 4.2.6.8 and 6.1.1.4'
Cu Cu 0.3201 1.2651 ' International Tables Vol C Tables 4.2.6.8 and 6.1.1.4'
N N 0.0061 0.0033 ' International Tables Vol C Tables 4.2.6.8 and 6.1.1.4'
O O 0.0106 0.0060 ' International Tables Vol C Tables 4.2.6.8 and 6.1.1.4'
S S 0.1246 0.1234 ' International Tables Vol C Tables 4.2.6.8 and 6.1.1.4'

loop_
_geom_angle_atom_site_label_1
_geom_angle_atom_site_label_2
_geom_angle_atom_site_label_3
_geom_angle
_geom_angle_site_symmetry_1
_geom_angle_site_symmetry_2
_geom_angle_site_symmetry_3
_geom_angle_publ_flag
O Cu N1 174.05(11) . . . yes
O Cu N2 84.28(10) . . . yes
O Cu O 79.59(8) . . 3_565 yes
S Cu O 85.07(7) 3_665 . . yes
N1 Cu N2 98.46(12) . . . yes
O Cu N1 100.65(12) 3_565 . . yes
S Cu N1 88.98(9) 3_665 . . yes
O Cu N2 145.54(10) 3_565 . . yes
S Cu N2 115.70(10) 3_665 . . yes
S Cu O 93.12(7) 3_665 . 3_565 yes
Cu S C1 100.28(11) 3_665 . . yes
Cu O C2 117.16(16) . . . yes
Cu O Cu 100.41(9) . . 3_565 yes
Cu O C2 131.62(15) 3_565 . . yes
Cu N1 C1 169.4(3) . . . yes
Cu N2 C4 103.66(16) . . . yes
Cu N2 C5 117.4(2) . . . yes
Cu N2 C7 107.4(2) . . . yes
C4 N2 C5 110.4(3) . . . yes
C4 N2 C7 108.8(2) . . . yes
C5 N2 C7 108.8(2) . . . yes
S C1 N1 178.5(3) . . . yes
O C2 C3 111.9(2) . . . yes
O C2 C4 106.9(2) . . . yes
C3 C2 C4 111.1(3) . . . no
N2 C4 C2 111.3(2) . . . yes
N2 C5 C6 114.5(2) . . . yes
N2 C7 C8 115.5(3) . . . yes

loop_
_geom_bond_atom_site_label_1
_geom_bond_atom_site_label_2
_geom_bond_distance
_geom_bond_site_symmetry_1
_geom_bond_site_symmetry_2
_geom_bond_publ_flag
Cu O 1.905(2) . . yes
Cu N1 1.925(3) . . yes
Cu N2 2.053(3) . . yes
Cu O 1.952(2) . 3_565 yes
Cu S 2.9555(16) . 3_665 yes
S C1 1.630(3) . . yes
O C2 1.408(3) . . yes
N1 C1 1.146(4) . . yes
N2 C4 1.482(4) . . yes
N2 C5 1.495(4) . . yes
N2 C7 1.501(4) . . yes
C2 C3 1.512(4) . . no
C2 C4 1.513(4) . . no
C5 C6 1.503(5) . . no
C7 C8 1.478(5) . . no

loop_
_geom_torsion_atom_site_label_1
_geom_torsion_atom_site_label_2
_geom_torsion_atom_site_label_3
_geom_torsion_atom_site_label_4
_geom_torsion
_geom_torsion_site_symmetry_1
_geom_torsion_site_symmetry_2
_geom_torsion_site_symmetry_3
_geom_torsion_site_symmetry_4
_geom_torsion_publ_flag
N2 Cu O C2 -0.86(18) . . . . no
N2 Cu O Cu -149.41(11) . . . 3_565 no
O Cu O C2 148.56(18) 3_565 . . . no
O Cu O Cu 0.00(9) 3_565 . . 3_565 no
S Cu O C2 -117.35(17) 3_665 . . . no
S Cu O Cu 94.10(8) 3_665 . . 3_565 no
O Cu N2 C4 -22.13(18) . . . . no
O Cu N2 C5 -144.2(2) . . . . no
O Cu N2 C7 92.92(19) . . . . no
N1 Cu N2 C4 152.54(19) . . . . no
N1 Cu N2 C5 30.5(3) . . . . no
N1 Cu N2 C7 -92.4(2) . . . . no
O Cu N2 C4 -84.3(3) 3_565 . . . no
O Cu N2 C5 153.6(2) 3_565 . . . no
O Cu N2 C7 30.7(3) 3_565 . . . no
S Cu N2 C4 59.59(19) 3_665 . . . no
S Cu N2 C5 -62.5(2) 3_665 . . . no
S Cu N2 C7 174.64(16) 3_665 . . . no
O Cu O Cu 0.00(9) . . 3_565 3_565 no
O Cu O C2 141.6(2) . . 3_565 3_565 no
N1 Cu O Cu -173.95(11) . . 3_565 3_565 no
N1 Cu O C2 -32.3(2) . . 3_565 3_565 no
N2 Cu O Cu 63.5(2) . . 3_565 3_565 no
N2 Cu O C2 -154.9(2) . . 3_565 3_565 no
O Cu S C1 174.51(14) . . 3_665 3_665 no
N1 Cu S C1 -5.62(16) . . 3_665 3_665 no
N2 Cu S C1 93.28(15) . . 3_665 3_665 no
Cu O C2 C3 145.24(19) . . . . no
Cu O C2 C4 23.5(3) . . . . no
Cu O C2 C3 -78.1(3) 3_565 . . . no
Cu O C2 C4 160.12(18) 3_565 . . . no
Cu N2 C4 C2 41.1(3) . . . . no
C5 N2 C4 C2 167.6(2) . . . . no
C7 N2 C4 C2 -73.0(3) . . . . no
Cu N2 C5 C6 55.4(4) . . . . no
C4 N2 C5 C6 -63.1(4) . . . . no
C7 N2 C5 C6 177.5(3) . . . . no
Cu N2 C7 C8 53.7(3) . . . . no
C4 N2 C7 C8 165.3(3) . . . . no
C5 N2 C7 C8 -74.3(4) . . . . no
O C2 C4 N2 -43.2(3) . . . . no
C3 C2 C4 N2 -165.5(2) . . . . no
